data_7062911
loop_
_publ_author_name
'Assi, Navid'
'Lahoud, Christophe'
'Br\'azda, Petr'
'Z\'akutn\'a, Dominika'
'Rainer, Daniel N.'
'Hran\'i\<cek, Jakub'
'Rohl\'i\<cek, Jan'
'Tyrpekl, V\'aclav'

_publ_section_title
;
 Hydrothermal conversion of cerium oxalate to CeO2: a parade of oxalate
 and water coordination modes
;
_journal_issue 3
_journal_name_full 'New Journal of Chemistry'
_journal_page_first 1071
_journal_page_last 1075
_journal_paper_doi 10.1039/D3NJ04635D
_journal_volume 48
_journal_year 2024
_chemical_formula_sum 'C6 Ce2 O17'
_chemical_formula_weight 624.3
_chemical_name_common 'cerium oxalate hydrate'
_space_group_IT_number 60
_space_group_name_Hall '-P 2n 2ab'
_space_group_name_H-M_alt 'P b c n'
_symmetry_cell_setting orthorhombic
_symmetry_Int_Tables_number 60
_symmetry_space_group_name_Hall '-P 2n 2ab'
_symmetry_space_group_name_H-M 'P b c n'
_audit_update_record
;
2023-09-20 deposited with the CCDC.	2023-12-08 downloaded from the CCDC.
;
_cell_angle_alpha 90
_cell_angle_beta 90
_cell_angle_gamma 90
_cell_formula_units_Z 8
_cell_length_a 22.06(8)
_cell_length_b 12.96(1)
_cell_length_c 10.61(1)
_cell_measurement_reflns_used 8632
_cell_measurement_temperature 150
_cell_measurement_theta_max 1.01
_cell_measurement_theta_min 0.09
_cell_volume 3033(12)
_computing_cell_refinement
;
PETS2 (Palatinus, L., et al. Acta Crystallogr. B 2019)
Optical distortions in PETS2 (Brazda, P., et al IUCrJ 2022) 
;
_computing_data_collection
;
;
_computing_data_reduction
;
PETS2 (Palatinus, L., et al. Acta Crystallogr. B 2019).
;
_computing_structure_refinement
;
Jana2006 (Petricek et al., 2014). Dynamical refinement (Palatinus, L. et al.
 2015).
;
_computing_structure_solution
;
Superflip (Palatinus et al., 2007).
;
_diffrn_ambient_temperature 150
_diffrn_detector
;
ASI Cheetah Medipix3 direct detection camera
;
_diffrn_detector_area_resol_mean 512.512
_diffrn_measured_fraction_theta_full 0.57
_diffrn_measured_fraction_theta_max 0.57
_diffrn_measurement_device TEM
_diffrn_measurement_device_type 'Tecnai G2 20'
_diffrn_measurement_method
;
3D ED
;
_diffrn_measurement_specimen_support
;
Cu grid with carbon foil
;
_diffrn_radiation_probe electron
_diffrn_radiation_source LaB6
_diffrn_radiation_type electron
_diffrn_radiation_wavelength 0.0251
_diffrn_reflns_av_unetI/netI 0.0328
_diffrn_reflns_limit_h_max 14
_diffrn_reflns_limit_h_min -14
_diffrn_reflns_limit_k_max 18
_diffrn_reflns_limit_k_min -18
_diffrn_reflns_limit_l_max 18
_diffrn_reflns_limit_l_min -20
_diffrn_reflns_number 21263
_diffrn_reflns_reduction_process 'data integration with PETS2'
_diffrn_reflns_theta_full 1.01
_diffrn_reflns_theta_max 1.01
_diffrn_reflns_theta_min 0.09
_diffrn_source 'electron microscope'
_diffrn_source_voltage 200
_exptl_absorpt_correction_type none
_exptl_crystal_density_diffrn 2.7334
_exptl_crystal_description
;
platelet
;
_exptl_crystal_F_000 668.168
_exptl_crystal_size_max 0.0009
_exptl_crystal_size_mid 0.0003
_exptl_crystal_size_min 0.0001
_refine_diff_density_max 0.27
_refine_diff_density_min -0.21
_refine_ls_extinction_method none
_refine_ls_goodness_of_fit_gt 0.0000
_refine_ls_goodness_of_fit_ref 2.2291
_refine_ls_number_constraints 0
_refine_ls_number_parameters 158
_refine_ls_number_reflns 13667
_refine_ls_number_restraints 0
_refine_ls_R_factor_all 0.2121
_refine_ls_R_factor_gt 0.1246
_refine_ls_shift/su_max 0.1315
_refine_ls_shift/su_mean 0.0152
_refine_ls_structure_factor_coef F
_refine_ls_weighting_details w=1/(\s^2^(F)+0.0001F^2^)
_refine_ls_weighting_scheme sigma
_refine_ls_wR_factor_gt 0.1182
_refine_ls_wR_factor_ref 0.1290
_reflns_number_gt 5161
_reflns_number_total 13667
_reflns_threshold_expression I>3\s(I)
_cod_data_source_file d3nj04635d2.cif
_cod_data_source_block I_CCDC1
_cod_depositor_comments 'Adding full bibliography for 7062910--7062913.cif.'
_cod_original_cell_volume 3033
_cod_original_sg_symbol_Hall '-P -2xab;-2yc;-2zabc'
_cod_database_code 7062911

loop_
_space_group_symop_id
_space_group_symop_operation_xyz
1 x,y,z
2 -x+1/2,-y+1/2,z+1/2
3 -x,y,-z+1/2
4 x+1/2,-y+1/2,-z
5 -x,-y,-z
6 x+1/2,y+1/2,-z+1/2
7 x,-y,z+1/2
8 -x+1/2,y+1/2,z

loop_
_atom_site_label
_atom_site_type_symbol
_atom_site_fract_x
_atom_site_fract_y
_atom_site_fract_z
_atom_site_adp_type
_atom_site_U_iso_or_equiv
_atom_site_site_symmetry_multiplicity
_atom_site_occupancy
_atom_site_calc_flag
_atom_site_refinement_flags
_atom_site_disorder_assembly
_atom_site_disorder_group
Ce1 Ce -0.74619(11) -0.78688(6) -0.47300(9) Uani 0.0168(8) 8 1 d . . .
Ce2 Ce -0.51846(12) -0.74668(11) -0.04690(10) Uani 0.0426(11) 8 1 d . . .
O1 O -0.8294(6) -0.8470(5) -0.3198(5) Uiso 0.0420(16) 8 1 d . . .
O2 O -0.5646(6) -0.7593(5) -0.2744(6) Uiso 0.0444(17) 8 1 d . . .
O3 O -0.8634(5) -0.7564(4) -0.5780(5) Uiso 0.0335(15) 8 1 d . . .
C1 C -0.6258(8) -0.7609(6) -0.3045(7) Uiso 0.046(2) 8 1 d . . .
O4 O -0.6667(6) -0.8534(4) -0.6333(5) Uiso 0.0326(14) 8 1 d . . .
O5 O -0.7081(5) -0.9524(4) -0.3817(5) Uiso 0.0303(13) 8 1 d . . .
O6 O -0.7026(6) -0.6209(4) -0.5667(4) Uiso 0.0310(14) 8 1 d . . .
O7 O -0.5710(9) -0.6857(6) -0.6100(7) Uiso 0.081(3) 8 1 d . . .
O8 O -0.5524(7) -0.5859(6) 0.0756(7) Uiso 0.065(2) 8 1 d . . .
O9 O -0.5467(7) -1.1012(5) -0.0514(6) Uiso 0.059(2) 8 1 d . . .
O10 O -0.6371(5) -0.7635(4) -0.4094(5) Uiso 0.0369(16) 8 1 d . . .
O11 O -0.7886(5) -0.6233(4) -0.3837(4) Uiso 0.0239(12) 8 1 d . . .
O12 O -0.5522(7) -0.9308(5) -0.0844(6) Uiso 0.058(2) 8 1 d . . .
C2 C -0.7262(5) -1.0370(4) -0.4218(4) Uiso 0.0166(13) 8 1 d . . .
O13 O -0.7942(5) -0.9477(3) -0.5689(4) Uiso 0.0230(13) 8 1 d . . .
C3 C -0.7247(6) -0.5360(5) -0.5304(5) Uiso 0.0343(16) 8 1 d . . .
C4 C -0.8349(7) -0.7476(5) -0.6920(6) Uiso 0.0289(17) 8 1 d . . .
O14 O -0.7813(6) -0.7458(5) -0.7197(5) Uiso 0.0362(15) 8 1 d . . .
O15 O -0.5696(7) -0.7970(5) 0.1535(6) Uiso 0.054(2) 8 1 d . . .
O16 O -0.4676(7) -0.5750(6) -0.1058(7) Uiso 0.065(2) 8 1 d . . .
C5 C -0.5273(10) -1.0097(6) -0.0395(8) Uiso 0.057(3) 8 1 d . . .
O17 O -0.601(2) -0.9961(12) -0.3081(18) Uiso 0.202(8) 8 1 d . . .
C6 C -0.4867(9) -0.4981(5) -0.0513(7) Uiso 0.057(3) 8 1 d . . .

loop_
_atom_site_aniso_label
_atom_site_aniso_type_symbol
_atom_site_aniso_U_11
_atom_site_aniso_U_22
_atom_site_aniso_U_33
_atom_site_aniso_U_12
_atom_site_aniso_U_13
_atom_site_aniso_U_23
Ce1 Ce 0.008(2) 0.0094(3) 0.0329(5) -0.0053(9) 0.0006(7) 0.0001(4)
Ce2 Ce 0.033(3) 0.0595(7) 0.0356(7) -0.0094(13) 0.0030(9) -0.0102(6)

loop_
_atom_type_symbol
_atom_type_scat_source
C International_Tables_Vol_C
Ce International_Tables_Vol_C
O International_Tables_Vol_C

loop_
_geom_angle_atom_site_label_1
_geom_angle_atom_site_label_2
_geom_angle_atom_site_label_3
_geom_angle_site_symmetry_1
_geom_angle_site_symmetry_2
_geom_angle_site_symmetry_3
_geom_angle
_geom_angle_publ_flag
O1 Ce1 O3 . . . 68.9(3) ?
O1 Ce1 O4 . . . 142.9(2) ?
O1 Ce1 O5 . . . 74.6(3) ?
O1 Ce1 O6 . . . 140.2(3) ?
O1 Ce1 O10 . . . 123.3(3) ?
O1 Ce1 O11 . . . 75.6(2) ?
O1 Ce1 O13 . . . 73.0(2) ?
O1 Ce1 O14 . . . 117.0(4) ?
O1 Ce1 O14 . . 2_335 65.9(3) ?
O3 Ce1 O4 . . . 113.9(2) ?
O3 Ce1 O5 . . . 125.2(3) ?
O3 Ce1 O6 . . . 94.2(3) ?
O3 Ce1 O10 . . . 163.26(19) ?
O3 Ce1 O11 . . . 72.0(2) ?
O3 Ce1 O13 . . . 65.1(2) ?
O3 Ce1 O14 . . . 49.5(3) ?
O3 Ce1 O14 . . 2_335 123.7(3) ?
O4 Ce1 O5 . . . 75.0(2) ?
O4 Ce1 O6 . . . 76.7(2) ?
O4 Ce1 O10 . . . 64.5(3) ?
O4 Ce1 O11 . . . 141.5(2) ?
O4 Ce1 O13 . . . 75.4(3) ?
O4 Ce1 O14 . . . 68.6(3) ?
O4 Ce1 O14 . . 2_335 122.4(3) ?
O5 Ce1 O6 . . . 138.2(4) ?
O5 Ce1 O10 . . . 71.2(3) ?
O5 Ce1 O11 . . . 134.89(16) ?
O5 Ce1 O13 . . . 66.0(2) ?
O5 Ce1 O14 . . . 128.52(18) ?
O5 Ce1 O14 . . 2_335 71.55(19) ?
O6 Ce1 O10 . . . 69.1(3) ?
O6 Ce1 O11 . . . 64.9(2) ?
O6 Ce1 O13 . . . 133.52(16) ?
O6 Ce1 O14 . . . 65.0(2) ?
O6 Ce1 O14 . . 2_335 99.5(2) ?
O10 Ce1 O11 . . . 98.8(3) ?
O10 Ce1 O13 . . . 127.0(3) ?
O10 Ce1 O14 . . . 119.7(3) ?
O10 Ce1 O14 . . 2_335 61.0(3) ?
O11 Ce1 O13 . . . 133.5(3) ?
O11 Ce1 O14 . . . 95.2(2) ?
O11 Ce1 O14 . . 2_335 65.6(2) ?
O13 Ce1 O14 . . . 70.43(19) ?
O13 Ce1 O14 . . 2_335 126.84(19) ?
O14 Ce1 O14 . . 2_335 159.9(2) ?
O2 Ce2 O2 . . 3_454 66.7(4) ?
O2 Ce2 O3 . . 2_335 60.1(3) ?
O2 Ce2 O7 . . 3_454 150.3(4) ?
O2 Ce2 O8 . . . 113.8(3) ?
O2 Ce2 O9 . . 5_435 121.7(2) ?
O2 Ce2 O12 . . . 71.5(2) ?
O2 Ce2 O15 . . . 126.3(4) ?
O2 Ce2 O16 . . . 90.0(3) ?
O2 Ce2 O3 3_454 . 2_335 126.8(3) ?
O2 Ce2 O7 3_454 . 3_454 87.4(4) ?
O2 Ce2 O8 3_454 . . 128.0(3) ?
O2 Ce2 O9 3_454 . 5_435 82.0(3) ?
O2 Ce2 O12 3_454 . . 91.9(3) ?
O2 Ce2 O15 3_454 . . 155.4(3) ?
O2 Ce2 O16 3_454 . . 64.9(3) ?
O3 Ce2 O7 2_335 . 3_454 142.9(3) ?
O3 Ce2 O8 2_335 . . 76.3(4) ?
O3 Ce2 O9 2_335 . 5_435 126.7(3) ?
O3 Ce2 O12 2_335 . . 72.7(4) ?
O3 Ce2 O15 2_335 . . 70.3(3) ?
O3 Ce2 O16 2_335 . . 112.9(4) ?
O7 Ce2 O8 3_454 . . 70.3(4) ?
O7 Ce2 O9 3_454 . 5_435 65.1(3) ?
O7 Ce2 O12 3_454 . . 126.0(3) ?
O7 Ce2 O15 3_454 . . 83.2(4) ?
O7 Ce2 O16 3_454 . . 65.0(3) ?
O8 Ce2 O9 . . 5_435 124.2(3) ?
O8 Ce2 O12 . . . 139.4(4) ?
O8 Ce2 O15 . . . 69.4(3) ?
O8 Ce2 O16 . . . 63.1(4) ?
O9 Ce2 O12 5_435 . . 61.4(4) ?
O9 Ce2 O15 5_435 . . 73.4(4) ?
O9 Ce2 O16 5_435 . . 120.2(4) ?
O12 Ce2 O15 . . . 75.8(3) ?
O12 Ce2 O16 . . . 155.1(3) ?
O15 Ce2 O16 . . . 129.2(2) ?
Ce1 O1 O6 . . 2_335 118.0(5) ?
Ce1 O1 O8 . . 2_334 118.7(3) ?
Ce1 O1 O14 . . 2_335 60.6(3) ?
Ce1 O1 O15 . . 2_334 106.8(3) ?
O6 O1 O8 2_335 . 2_334 122.4(4) ?
O6 O1 O14 2_335 . 2_335 60.2(3) ?
O6 O1 O15 2_335 . 2_334 112.3(4) ?
O8 O1 O14 2_334 . 2_335 172.7(4) ?
O8 O1 O15 2_334 . 2_334 58.7(4) ?
O14 O1 O15 2_335 . 2_334 114.2(3) ?
Ce2 O2 Ce2 . . 3_454 112.8(5) ?
Ce2 O2 O2 . . 3_454 56.9(3) ?
Ce2 O2 O3 . . 2_335 60.0(3) ?
Ce2 O2 C1 . . . 126.1(6) ?
Ce2 O2 O10 . . . 154.6(6) ?
Ce2 O2 C4 . . 2_335 91.2(3) ?
Ce2 O2 O16 . . 3_454 105.5(4) ?
Ce2 O2 O2 3_454 . 3_454 56.4(3) ?
Ce2 O2 O3 3_454 . 2_335 169.6(4) ?
Ce2 O2 C1 3_454 . . 120.7(5) ?
Ce2 O2 O10 3_454 . . 92.2(3) ?
Ce2 O2 C4 3_454 . 2_335 154.9(4) ?
Ce2 O2 O16 3_454 . 3_454 56.3(3) ?
O2 O2 O3 3_454 . 2_335 116.9(4) ?
O2 O2 C1 3_454 . . 176.9(5) ?
O2 O2 O10 3_454 . . 148.4(5) ?
O2 O2 C4 3_454 . 2_335 148.1(3) ?
O2 O2 O16 3_454 . 3_454 80.3(5) ?
O3 O2 C1 2_335 . . 66.1(6) ?
O3 O2 O10 2_335 . . 94.6(6) ?
O3 O2 C4 2_335 . 2_335 31.2(3) ?
O3 O2 O16 2_335 . 3_454 116.6(4) ?
C1 O2 O10 . . . 28.5(4) ?
C1 O2 C4 . . 2_335 34.9(5) ?
C1 O2 O16 . . 3_454 98.9(6) ?
O10 O2 C4 . . 2_335 63.4(5) ?
O10 O2 O16 . . 3_454 84.7(4) ?
C4 O2 O16 2_335 . 3_454 111.7(5) ?
Ce1 O3 Ce2 . . 2_334 148.8(2) ?
Ce1 O3 O2 . . 2_334 150.6(4) ?
Ce1 O3 C1 . . 2_334 119.4(6) ?
Ce1 O3 O13 . . . 52.6(2) ?
Ce1 O3 C4 . . . 86.5(8) ?
Ce1 O3 O14 . . . 63.9(4) ?
Ce1 O3 O15 . . 2_334 99.3(3) ?
Ce2 O3 O2 2_334 . 2_334 59.9(3) ?
Ce2 O3 C1 2_334 . 2_334 91.5(5) ?
Ce2 O3 O13 2_334 . . 121.9(3) ?
Ce2 O3 C4 2_334 . . 124.5(8) ?
Ce2 O3 O14 2_334 . . 147.2(4) ?
Ce2 O3 O15 2_334 . 2_334 52.8(3) ?
O2 O3 C1 2_334 . 2_334 31.5(5) ?
O2 O3 O13 2_334 . . 114.1(3) ?
O2 O3 C4 2_334 . . 64.6(7) ?
O2 O3 O14 2_334 . . 87.4(4) ?
O2 O3 O15 2_334 . 2_334 109.8(5) ?
C1 O3 O13 2_334 . . 99.4(3) ?
C1 O3 C4 2_334 . . 33.0(7) ?
C1 O3 O14 2_334 . . 55.8(5) ?
C1 O3 O15 2_334 . 2_334 139.0(6) ?
O13 O3 C4 . . . 81.9(6) ?
O13 O3 O14 . . . 70.6(3) ?
O13 O3 O15 . . 2_334 115.8(3) ?
C4 O3 O14 . . . 22.8(7) ?
C4 O3 O15 . . 2_334 161.3(5) ?
O14 O3 O15 . . 2_334 154.5(5) ?
O2 C1 O3 . . 2_335 82.3(5) ?
O2 C1 O10 . . . 116.0(12) ?
O2 C1 C4 . . 2_335 112.6(8) ?
O2 C1 O14 . . 2_335 142.9(6) ?
O3 C1 O10 2_335 . . 161.3(14) ?
O3 C1 C4 2_335 . 2_335 30.3(6) ?
O3 C1 O14 2_335 . 2_335 60.6(4) ?
O10 C1 C4 . . 2_335 131.3(16) ?
O10 C1 O14 . . 2_335 101.1(12) ?
C4 C1 O14 2_335 . 2_335 30.3(6) ?
Ce1 O4 O9 . . 7_534 119.9(3) ?
Ce1 O4 O10 . . . 56.5(3) ?
Ce1 O4 O11 . . 2_334 114.4(5) ?
O9 O4 O10 7_534 . . 66.4(3) ?
O9 O4 O11 7_534 . 2_334 125.7(4) ?
O10 O4 O11 . . 2_334 160.2(3) ?
Ce1 O5 O10 . . . 54.7(2) ?
Ce1 O5 O11 . . 8_345 147.5(4) ?
Ce1 O5 C2 . . . 121.1(6) ?
Ce1 O5 O13 . . . 57.9(2) ?
Ce1 O5 C3 . . 8_345 85.7(3) ?
Ce1 O5 O17 . . . 128.4(6) ?
O10 O5 O11 . . 8_345 148.7(6) ?
O10 O5 C2 . . . 151.4(6) ?
O10 O5 O13 . . . 106.2(3) ?
O10 O5 C3 . . 8_345 129.6(3) ?
O10 O5 O17 . . . 73.8(6) ?
O11 O5 C2 8_345 . . 26.4(4) ?
O11 O5 O13 8_345 . . 89.5(3) ?
O11 O5 C3 8_345 . 8_345 61.7(3) ?
O11 O5 O17 8_345 . . 79.1(6) ?
C2 O5 O13 . . . 63.2(5) ?
C2 O5 C3 . . 8_345 35.4(5) ?
C2 O5 O17 . . . 101.9(8) ?
O13 O5 C3 . . 8_345 27.9(2) ?
O13 O5 O17 . . . 150.0(6) ?
C3 O5 O17 8_345 . . 131.8(5) ?
Ce1 O6 O1 . . 2_334 110.0(2) ?
Ce1 O6 O10 . . . 54.8(2) ?
Ce1 O6 O11 . . . 56.6(2) ?
Ce1 O6 C2 . . 8_355 83.6(3) ?
Ce1 O6 O13 . . 8_355 146.4(5) ?
Ce1 O6 C3 . . . 118.0(7) ?
Ce1 O6 O14 . . . 61.3(2) ?
O1 O6 O10 2_334 . . 109.5(4) ?
O1 O6 O11 2_334 . . 149.1(5) ?
O1 O6 C2 2_334 . 8_355 145.7(5) ?
O1 O6 O13 2_334 . 8_355 98.4(3) ?
O1 O6 C3 2_334 . . 121.1(4) ?
O1 O6 O14 2_334 . . 61.9(3) ?
O10 O6 O11 . . . 85.9(3) ?
O10 O6 C2 . . 8_355 104.1(3) ?
O10 O6 O13 . . 8_355 131.6(4) ?
O10 O6 C3 . . . 125.2(5) ?
O10 O6 O14 . . . 105.6(3) ?
O11 O6 C2 . . 8_355 27.01(19) ?
O11 O6 O13 . . 8_355 89.8(3) ?
O11 O6 C3 . . . 61.5(6) ?
O11 O6 O14 . . . 88.6(4) ?
C2 O6 O13 8_355 . 8_355 62.8(3) ?
C2 O6 C3 8_355 . . 34.5(5) ?
C2 O6 O14 8_355 . . 102.5(5) ?
O13 O6 C3 8_355 . . 28.4(5) ?
O13 O6 O14 8_355 . . 122.5(4) ?
C3 O6 O14 . . . 115.4(9) ?
Ce2 O7 O9 3_454 . 7_534 56.7(3) ?
Ce2 O7 O10 3_454 . . 78.7(3) ?
Ce2 O7 O15 3_454 . 1_554 112.4(5) ?
Ce2 O7 O16 3_454 . 3_454 55.3(3) ?
O9 O7 O10 7_534 . . 65.4(3) ?
O9 O7 O15 7_534 . 1_554 73.0(3) ?
O9 O7 O16 7_534 . 3_454 104.8(4) ?
O10 O7 O15 . . 1_554 119.4(5) ?
O10 O7 O16 . . 3_454 73.8(3) ?
O15 O7 O16 1_554 . 3_454 161.8(9) ?
Ce2 O8 O1 . . 2_335 102.0(4) ?
Ce2 O8 O15 . . . 54.1(2) ?
Ce2 O8 O16 . . . 58.5(3) ?
Ce2 O8 O16 . . 5_445 143.2(7) ?
Ce2 O8 C6 . . . 85.5(4) ?
Ce2 O8 C6 . . 5_445 110.8(8) ?
O1 O8 O15 2_335 . . 59.9(4) ?
O1 O8 O16 2_335 . . 153.6(5) ?
O1 O8 O16 2_335 . 5_445 114.0(6) ?
O1 O8 C6 2_335 . . 157.7(7) ?
O1 O8 C6 2_335 . 5_445 146.2(8) ?
O15 O8 O16 . . . 110.3(4) ?
O15 O8 O16 . . 5_445 154.5(4) ?
O15 O8 C6 . . . 136.6(6) ?
O15 O8 C6 . . 5_445 149.8(11) ?
O16 O8 O16 . . 5_445 85.0(5) ?
O16 O8 C6 . . . 27.1(3) ?
O16 O8 C6 . . 5_445 53.4(6) ?
O16 O8 C6 5_445 . . 58.4(4) ?
O16 O8 C6 5_445 . 5_445 32.5(6) ?
C6 O8 C6 . . 5_445 28.4(4) ?
Ce2 O9 O4 5_435 . 7_535 118.0(3) ?
Ce2 O9 O7 5_435 . 7_535 58.2(3) ?
Ce2 O9 O12 5_435 . . 145.5(7) ?
Ce2 O9 O12 5_435 . 5_435 57.0(3) ?
Ce2 O9 C5 5_435 . . 118.3(12) ?
Ce2 O9 C5 5_435 . 5_435 85.3(5) ?
O4 O9 O7 7_535 . 7_535 64.1(5) ?
O4 O9 O12 7_535 . . 96.0(6) ?
O4 O9 O12 7_535 . 5_435 164.7(4) ?
O4 O9 C5 7_535 . . 122.5(12) ?
O4 O9 C5 7_535 . 5_435 152.4(6) ?
O7 O9 O12 7_535 . . 154.3(6) ?
O7 O9 O12 7_535 . 5_435 114.9(5) ?
O7 O9 C5 7_535 . . 169.0(12) ?
O7 O9 C5 7_535 . 5_435 142.6(7) ?
O12 O9 O12 . . 5_435 88.6(5) ?
O12 O9 C5 . . . 27.2(9) ?
O12 O9 C5 . . 5_435 60.4(5) ?
O12 O9 C5 5_435 . . 61.4(10) ?
O12 O9 C5 5_435 . 5_435 28.3(4) ?
C5 O9 C5 . . 5_435 33.1(9) ?
Ce1 O10 O2 . . . 153.3(4) ?
Ce1 O10 C1 . . . 118.3(11) ?
Ce1 O10 O4 . . . 59.1(3) ?
Ce1 O10 O5 . . . 54.1(3) ?
Ce1 O10 O6 . . . 56.1(3) ?
Ce1 O10 O7 . . . 110.0(4) ?
Ce1 O10 C4 . . 2_335 91.1(5) ?
Ce1 O10 O14 . . 2_335 64.5(3) ?
O2 O10 C1 . . . 35.5(9) ?
O2 O10 O4 . . . 140.4(5) ?
O2 O10 O5 . . . 110.7(3) ?
O2 O10 O6 . . . 138.1(4) ?
O2 O10 O7 . . . 96.4(6) ?
O2 O10 C4 . . 2_335 63.1(5) ?
O2 O10 O14 . . 2_335 89.9(4) ?
C1 O10 O4 . . . 156.2(6) ?
C1 O10 O5 . . . 92.5(7) ?
C1 O10 O6 . . . 131.1(7) ?
C1 O10 O7 . . . 128.5(11) ?
C1 O10 C4 . . 2_335 27.7(10) ?
C1 O10 O14 . . 2_335 54.4(10) ?
O4 O10 O5 . . . 66.5(2) ?
O4 O10 O6 . . . 69.4(3) ?
O4 O10 O7 . . . 67.2(3) ?
O4 O10 C4 . . 2_335 143.6(6) ?
O4 O10 O14 . . 2_335 120.6(5) ?
O5 O10 O6 . . . 109.1(4) ?
O5 O10 O7 . . . 131.6(3) ?
O5 O10 C4 . . 2_335 79.3(3) ?
O5 O10 O14 . . 2_335 66.8(3) ?
O6 O10 O7 . . . 65.5(4) ?
O6 O10 C4 . . 2_335 113.0(5) ?
O6 O10 O14 . . 2_335 94.0(4) ?
O7 O10 C4 . . 2_335 148.7(5) ?
O7 O10 O14 . . 2_335 155.1(4) ?
C4 O10 O14 2_335 . 2_335 26.8(4) ?
Ce1 O11 O4 . . 2_335 113.1(2) ?
Ce1 O11 O5 . . 8_355 149.6(4) ?
Ce1 O11 O6 . . . 58.5(2) ?
Ce1 O11 C2 . . 8_355 123.0(6) ?
Ce1 O11 C3 . . . 86.2(3) ?
Ce1 O11 O14 . . 2_335 61.9(2) ?
O4 O11 O5 2_335 . 8_355 94.9(3) ?
O4 O11 O6 2_335 . . 155.5(5) ?
O4 O11 C2 2_335 . 8_355 119.6(4) ?
O4 O11 C3 2_335 . . 149.7(4) ?
O4 O11 O14 2_335 . 2_335 63.9(3) ?
O5 O11 O6 8_355 . . 91.1(3) ?
O5 O11 C2 8_355 . 8_355 26.5(5) ?
O5 O11 C3 8_355 . . 63.4(3) ?
O5 O11 O14 8_355 . 2_335 127.0(4) ?
O6 O11 C2 . . 8_355 64.6(5) ?
O6 O11 C3 . . . 27.7(2) ?
O6 O11 O14 . . 2_335 93.7(4) ?
C2 O11 C3 8_355 . . 36.9(5) ?
C2 O11 O14 8_355 . 2_335 126.3(8) ?
C3 O11 O14 . . 2_335 110.9(5) ?
Ce2 O12 O9 . . . 152.7(7) ?
Ce2 O12 O9 . . 5_435 61.6(3) ?
Ce2 O12 C5 . . . 125.4(11) ?
Ce2 O12 C5 . . 5_435 90.1(5) ?
Ce2 O12 O17 . . . 122.9(4) ?
O9 O12 O9 . . 5_435 91.4(5) ?
O9 O12 C5 . . . 27.5(9) ?
O9 O12 C5 . . 5_435 62.8(5) ?
O9 O12 O17 . . . 81.5(5) ?
O9 O12 C5 5_435 . . 63.8(10) ?
O9 O12 C5 5_435 . 5_435 28.6(3) ?
O9 O12 O17 5_435 . . 147.5(10) ?
C5 O12 C5 . . 5_435 35.3(9) ?
C5 O12 O17 . . . 104.4(8) ?
C5 O12 O17 5_435 . . 133.1(8) ?
O5 C2 O6 . . 8_345 144.3(7) ?
O5 C2 O11 . . 8_345 127.1(8) ?
O5 C2 O13 . . . 89.9(5) ?
O5 C2 C3 . . 8_345 117.6(6) ?
O6 C2 O11 8_345 . 8_345 88.4(5) ?
O6 C2 O13 8_345 . . 54.5(3) ?
O6 C2 C3 8_345 . 8_345 26.9(3) ?
O11 C2 O13 8_345 . . 142.9(7) ?
O11 C2 C3 8_345 . 8_345 115.3(6) ?
O13 C2 C3 . . 8_345 27.7(3) ?
Ce1 O13 O3 . . . 62.3(2) ?
Ce1 O13 O5 . . . 56.12(19) ?
Ce1 O13 O6 . . 8_345 145.7(4) ?
Ce1 O13 C2 . . . 83.0(3) ?
Ce1 O13 C3 . . 8_345 117.8(6) ?
O3 O13 O5 . . . 113.9(2) ?
O3 O13 O6 . . 8_345 146.6(6) ?
O3 O13 C2 . . . 137.9(2) ?
O3 O13 C3 . . 8_345 159.8(6) ?
O5 O13 O6 . . 8_345 89.5(3) ?
O5 O13 C2 . . . 26.8(2) ?
O5 O13 C3 . . 8_345 61.8(5) ?
O6 O13 C2 8_345 . . 62.7(3) ?
O6 O13 C3 8_345 . 8_345 27.9(5) ?
C2 O13 C3 . . 8_345 34.9(5) ?
O5 C3 O6 8_355 . . 145.5(6) ?
O5 C3 O11 8_355 . . 54.9(3) ?
O5 C3 C2 8_355 . 8_355 27.0(3) ?
O5 C3 O13 8_355 . 8_355 90.4(5) ?
O6 C3 O11 . . . 90.8(5) ?
O6 C3 C2 . . 8_355 118.6(6) ?
O6 C3 O13 . . 8_355 123.7(10) ?
O11 C3 C2 . . 8_355 27.9(3) ?
O11 C3 O13 . . 8_355 145.2(6) ?
C2 C3 O13 8_355 . 8_355 117.4(6) ?
O2 C4 O3 2_334 . . 84.2(9) ?
O2 C4 C1 2_334 . 2_334 32.5(7) ?
O2 C4 O10 2_334 . 2_334 53.5(4) ?
O2 C4 O14 2_334 . . 144.4(5) ?
O3 C4 C1 . . 2_334 116.7(13) ?
O3 C4 O10 . . 2_334 137.6(11) ?
O3 C4 O14 . . . 131.4(10) ?
C1 C4 O10 2_334 . 2_334 21.0(6) ?
C1 C4 O14 2_334 . . 111.9(8) ?
O10 C4 O14 2_334 . . 90.9(5) ?
Ce1 O14 Ce1 . . 2_334 151.1(5) ?
Ce1 O14 O1 . . 2_334 100.8(4) ?
Ce1 O14 O3 . . . 66.6(3) ?
Ce1 O14 C1 . . 2_334 129.8(5) ?
Ce1 O14 O6 . . . 53.70(18) ?
Ce1 O14 O10 . . 2_334 153.5(5) ?
Ce1 O14 O11 . . 2_334 107.9(4) ?
Ce1 O14 C4 . . . 92.3(4) ?
Ce1 O14 O1 2_334 . 2_334 53.5(2) ?
Ce1 O14 O3 2_334 . . 142.3(5) ?
Ce1 O14 C1 2_334 . 2_334 78.8(3) ?
Ce1 O14 O6 2_334 . . 109.1(4) ?
Ce1 O14 O10 2_334 . 2_334 54.6(2) ?
Ce1 O14 O11 2_334 . 2_334 52.42(17) ?
Ce1 O14 C4 2_334 . . 116.6(6) ?
O1 O14 O3 2_334 . . 153.8(3) ?
O1 O14 C1 2_334 . 2_334 127.1(4) ?
O1 O14 O6 2_334 . . 57.9(3) ?
O1 O14 O10 2_334 . 2_334 105.5(3) ?
O1 O14 O11 2_334 . 2_334 64.9(3) ?
O1 O14 C4 2_334 . . 155.0(6) ?
O3 O14 C1 . . 2_334 63.6(5) ?
O3 O14 O6 . . . 97.8(3) ?
O3 O14 O10 . . 2_334 88.1(5) ?
O3 O14 O11 . . 2_334 139.7(4) ?
O3 O14 C4 . . . 25.8(4) ?
C1 O14 O6 2_334 . . 139.2(4) ?
C1 O14 O10 2_334 . 2_334 24.5(3) ?
C1 O14 O11 2_334 . 2_334 105.7(4) ?
C1 O14 C4 2_334 . . 37.8(5) ?
O6 O14 O10 . . 2_334 142.9(3) ?
O6 O14 O11 . . 2_334 110.4(5) ?
O6 O14 C4 . . . 117.4(5) ?
O10 O14 O11 2_334 . 2_334 86.1(3) ?
O10 O14 C4 2_334 . . 62.3(5) ?
O11 O14 C4 2_334 . . 130.9(6) ?
Ce2 O15 O1 . . 2_335 105.1(3) ?
Ce2 O15 O3 . . 2_335 57.0(3) ?
Ce2 O15 O7 . . 1_556 127.8(4) ?
Ce2 O15 O8 . . . 56.5(2) ?
Ce2 O15 O17 . . 7_535 119.1(6) ?
O1 O15 O3 2_335 . 2_335 63.2(3) ?
O1 O15 O7 2_335 . 1_556 65.8(4) ?
O1 O15 O8 2_335 . . 61.4(4) ?
O1 O15 O17 2_335 . 7_535 114.1(10) ?
O3 O15 O7 2_335 . 1_556 126.9(5) ?
O3 O15 O8 2_335 . . 66.7(3) ?
O3 O15 O17 2_335 . 7_535 102.8(7) ?
O7 O15 O8 1_556 . . 77.1(3) ?
O7 O15 O17 1_556 . 7_535 110.4(5) ?
O8 O15 O17 . . 7_535 169.5(8) ?
Ce2 O16 O2 . . 3_454 58.8(3) ?
Ce2 O16 O7 . . 3_454 59.7(3) ?
Ce2 O16 O8 . . . 58.4(3) ?
Ce2 O16 O8 . . 5_445 153.0(6) ?
Ce2 O16 C6 . . . 116.0(10) ?
Ce2 O16 C6 . . 5_445 89.3(5) ?
O2 O16 O7 3_454 . 3_454 81.9(3) ?
O2 O16 O8 3_454 . . 117.2(4) ?
O2 O16 O8 3_454 . 5_445 147.4(8) ?
O2 O16 C6 3_454 . . 174.2(13) ?
O2 O16 C6 3_454 . 5_445 147.2(5) ?
O7 O16 O8 3_454 . . 66.6(5) ?
O7 O16 O8 3_454 . 5_445 108.0(5) ?
O7 O16 C6 3_454 . . 97.7(6) ?
O7 O16 C6 3_454 . 5_445 74.9(4) ?
O8 O16 O8 . . 5_445 95.0(5) ?
O8 O16 C6 . . . 57.7(8) ?
O8 O16 C6 . . 5_445 31.6(4) ?
O8 O16 C6 5_445 . . 38.2(9) ?
O8 O16 C6 5_445 . 5_445 63.7(5) ?
C6 O16 C6 . . 5_445 28.6(5) ?
O9 C5 O9 . . 5_435 146.9(12) ?
O9 C5 O12 . . . 125.2(18) ?
O9 C5 O12 . . 5_435 90.0(9) ?
O9 C5 C5 . . 5_435 119.1(11) ?
O9 C5 O17 . . 7_535 85.4(9) ?
O9 C5 O12 5_435 . . 87.9(8) ?
O9 C5 O12 5_435 . 5_435 56.9(5) ?
O9 C5 C5 5_435 . 5_435 27.8(4) ?
O9 C5 O17 5_435 . 7_535 91.4(7) ?
O12 C5 O12 . . 5_435 144.7(11) ?
O12 C5 C5 . . 5_435 115.6(10) ?
O12 C5 O17 . . 7_535 93.1(11) ?
O12 C5 C5 5_435 . 5_435 29.1(5) ?
O12 C5 O17 5_435 . 7_535 87.3(8) ?
C5 C5 O17 5_435 . 7_535 88.4(10) ?
O5 O17 O12 . . . 124.0(12) ?
O5 O17 O15 . . 7_534 113.4(11) ?
O5 O17 C5 . . 7_534 104.5(8) ?
O12 O17 O15 . . 7_534 109.0(10) ?
O12 O17 C5 . . 7_534 119.8(16) ?
O15 O17 C5 7_534 . 7_534 76.5(7) ?
O8 C6 O8 . . 5_445 151.6(6) ?
O8 C6 O16 . . . 95.2(8) ?
O8 C6 O16 . . 5_445 57.9(5) ?
O8 C6 C6 . . 5_445 32.9(6) ?
O8 C6 O16 5_445 . . 109.3(14) ?
O8 C6 O16 5_445 . 5_445 95.0(6) ?
O8 C6 C6 5_445 . 5_445 118.8(8) ?
O16 C6 O16 . . 5_445 151.4(8) ?
O16 C6 C6 . . 5_445 123.0(8) ?
O16 C6 C6 5_445 . 5_445 28.4(5) ?

loop_
_geom_bond_atom_site_label_1
_geom_bond_atom_site_label_2
_geom_bond_site_symmetry_1
_geom_bond_site_symmetry_2
_geom_bond_distance
_geom_bond_publ_flag
Ce1 O1 . . 2.573(11) ?
Ce1 O3 . . 2.844(11) ?
Ce1 O4 . . 2.590(9) ?
Ce1 O5 . . 2.499(6) ?
Ce1 O6 . . 2.557(7) ?
Ce1 O10 . . 2.517(12) ?
Ce1 O11 . . 2.504(6) ?
Ce1 O13 . . 2.551(6) ?
Ce1 O14 . . 2.782(6) ?
Ce1 O14 . 2_335 2.788(6) ?
Ce2 O2 . . 2.624(8) ?
Ce2 O2 . 3_454 2.641(10) ?
Ce2 O3 . 2_335 2.627(12) ?
Ce2 O7 . 3_454 2.699(15) ?
Ce2 O8 . . 2.567(9) ?
Ce2 O9 . 5_435 2.653(10) ?
Ce2 O12 . . 2.531(8) ?
Ce2 O15 . . 2.494(9) ?
Ce2 O16 . . 2.570(10) ?
O1 O6 . 2_335 2.808(9) ?
O1 O8 . 2_334 2.965(19) ?
O1 O14 . 2_335 2.923(17) ?
O1 O15 . 2_334 2.921(17) ?
O2 O2 . 3_454 2.895(18) ?
O2 O3 . 2_335 2.628(12) ?
O2 C1 . . 1.39(2) ?
O2 O10 . . 2.149(14) ?
O2 C4 . 2_335 2.386(19) ?
O2 O16 . 3_454 2.798(11) ?
O3 C1 . 2_334 2.426(9) ?
O3 O13 . . 2.914(10) ?
O3 C4 . . 1.368(11) ?
O3 O14 . . 2.358(14) ?
O3 O15 . 2_334 2.949(12) ?
C1 O10 . . 1.142(10) ?
C1 C4 . 2_335 1.480(15) ?
C1 O14 . 2_335 2.24(2) ?
O4 O9 . 7_534 2.849(19) ?
O4 O10 . . 2.725(8) ?
O4 O11 . 2_334 2.850(8) ?
O5 O10 . . 2.921(11) ?
O5 O11 . 8_345 2.216(7) ?
O5 C2 . . 1.242(9) ?
O5 O13 . . 2.750(12) ?
O5 C3 . 8_345 2.422(12) ?
O5 O17 . . 2.55(4) ?
O6 O10 . . 2.878(11) ?
O6 O11 . . 2.714(12) ?
O6 C2 . 8_355 2.453(12) ?
O6 O13 . 8_355 2.246(7) ?
O6 C3 . . 1.263(10) ?
O6 O14 . . 2.877(12) ?
O7 O9 . 7_534 2.881(12) ?
O7 O10 . . 2.770(15) ?
O7 O15 . 1_554 2.895(10) ?
O7 O16 . 3_454 2.833(13) ?
O8 O15 . . 2.884(10) ?
O8 O16 . . 2.688(17) ?
O8 O16 . 5_445 2.155(11) ?
O8 C6 . . 2.282(18) ?
O8 C6 . 5_445 1.412(17) ?
O9 O12 . . 2.240(10) ?
O9 O12 . 5_435 2.648(19) ?
O9 C5 . . 1.267(13) ?
O9 C5 . 5_435 2.38(2) ?
O10 C4 . 2_335 2.393(9) ?
O10 O14 . 2_335 2.702(13) ?
O11 C2 . 8_355 1.233(8) ?
O11 C3 . . 2.386(12) ?
O11 O14 . 2_335 2.878(11) ?
O12 C5 . . 1.255(15) ?
O12 C5 . 5_435 2.32(2) ?
O12 O17 . . 2.74(3) ?
C2 O13 . . 2.455(11) ?
C2 C3 . 8_345 1.583(13) ?
O13 C3 . 8_345 1.285(9) ?
C4 O14 . . 1.22(2) ?
O15 O17 . 7_535 2.80(2) ?
O16 C6 . . 1.228(13) ?
O16 C6 . 5_445 2.166(15) ?
C5 C5 . 5_435 1.49(3) ?
C5 O17 . 7_535 2.95(3) ?
C6 C6 . 5_445 1.237(15) ?

loop_
_reflns_scale_group_code
_reflns_scale_meas_intensity
1%1 1849.964
2%1 1853.046
3%1 1921.406
4%1 1853.099
5%1 1969.634
6%1 1977.299
7%1 1923.321
8%1 2003.490
9%1 1978.007
10%1 1881.255
11%1 1935.881
12%1 1988.398
13%1 1853.928
14%1 1928.439
15%1 2087.545
16%1 1962.524
17%1 1942.460
18%1 2029.803
19%1 1967.816
1%2 917.217
2%2 955.493
3%2 960.456
4%2 977.831
5%2 925.102
6%2 920.841
7%2 946.799
8%2 945.747
9%2 945.648
10%2 932.910
11%2 965.433
12%2 917.355
13%2 921.143
14%2 963.209
15%2 943.698
16%2 921.472
17%2 921.666
18%2 904.667
19%2 779.227
20%2 834.866
21%2 860.814
22%2 828.708
23%2 843.807
24%2 829.034
25%2 833.868
26%2 850.019
27%2 811.979
